data_7242860
loop_
_publ_author_name
'D\'iaz-Torres, Ra\'ul'
'Echeverr\'ia, Jorge'
'Loveday, Oliver'
'Harding, Phimphaka'
'Harding, David J.'

_publ_section_title
;
 Interplay of halogen and hydrogen bonding in a series of heteroleptic
 iron(iii) complexes
;
_journal_issue 22
_journal_name_full CrystEngComm
_journal_page_first 4069
_journal_page_last 4076
_journal_paper_doi 10.1039/D1CE00480H
_journal_volume 23
_journal_year 2021
_chemical_formula_moiety 'C23 H13 Cl Fe N3 O5, C H4 O'
_chemical_formula_sum 'C24 H17 Cl Fe N3 O6'
_chemical_formula_weight 534.70
_space_group_crystal_system triclinic
_space_group_IT_number 2
_space_group_name_Hall '-P 1'
_space_group_name_H-M_alt 'P -1'
_atom_sites_solution_hydrogens geom
_atom_sites_solution_primary dual
_audit_creation_date 2020-08-24
_audit_creation_method
;
Olex2 1.3-ac4
(compiled 2020.03.28 svn.rd84adfe8 for Rigaku Oxford Diffraction, GUI svn.r6032)
;
_audit_update_record
;
2021-04-05 deposited with the CCDC.	2021-05-14 downloaded from the CCDC.
;
_cell_angle_alpha 105.940(2)
_cell_angle_beta 105.557(2)
_cell_angle_gamma 104.264(2)
_cell_formula_units_Z 2
_cell_length_a 8.2215(2)
_cell_length_b 11.9651(3)
_cell_length_c 12.8982(3)
_cell_measurement_reflns_used 8704
_cell_measurement_temperature 150.00(10)
_cell_measurement_theta_max 67.6030
_cell_measurement_theta_min 3.7890
_cell_volume 1102.95(5)
_computing_cell_refinement 'CrysAlisPro 1.171.40.81a (Rigaku OD, 2020)'
_computing_data_collection 'CrysAlisPro 1.171.40.81a (Rigaku OD, 2020)'
_computing_data_reduction 'CrysAlisPro 1.171.40.81a (Rigaku OD, 2020)'
_computing_molecular_graphics 'Olex2 1.3-ac4 (Dolomanov et al., 2009)'
_computing_publication_material 'Olex2 1.3-ac4 (Dolomanov et al., 2009)'
_computing_structure_refinement 'SHELXL 2016/4 (Sheldrick, 2015)'
_computing_structure_solution 'SHELXT 2014/5 (Sheldrick, 2014)'
_diffrn_ambient_environment N~2~
_diffrn_ambient_temperature 150.00(10)
_diffrn_detector 'Hybrid Pixel Array Detector'
_diffrn_detector_area_resol_mean 10.0000
_diffrn_detector_type HyPix3000
_diffrn_measured_fraction_theta_full 0.998
_diffrn_measured_fraction_theta_max 0.991
_diffrn_measurement_details
;
List of Runs (angles in degrees, time in seconds):

  # Type    Start    End  Width  t~exp~   \w     \q     \k     \f   Frames
#--------------------------------------------------------------------------
  1  \w    -93.00  -9.00   0.50    1.50    --  -40.91 132.00-141.00  168
  2  \w    -96.00 -13.00   0.50    1.50    --  -40.91 137.00  35.00  166
  3  \w     10.00  94.00   0.50    1.50    --   40.91-132.00 148.00  168
  4  \w     13.00  96.00   0.50    1.50    --   40.91-137.00 -28.00  166
  5  \w     74.00 157.00   0.50    5.50    --   96.59 132.00-141.00  166
  6  \w     34.00 121.00   0.50    5.50    --   96.59-137.00 -28.00  174
  7  \w     34.00 116.00   0.50    5.50    --   96.59-132.00 148.00  164
  8  \w     71.00 157.00   0.50    5.50    --   96.59 137.00  35.00  172
  9  \w   -105.00 -29.00   0.50    1.50    --  -40.91 -37.00 150.00  152
 10  \w    -57.00  22.00   0.50    1.50    --  -40.91  50.00-120.00  158
 11  \w   -109.00 -32.00   0.50    1.50    --  -40.91 -25.00  60.00  154
 12  \w   -105.00 -29.00   0.50    1.50    --  -40.91 -37.00-150.00  152
 13  \w    -50.00  27.00   0.50    1.50    --  -40.91  25.00  60.00  154
 14  \w    -23.00  53.00   0.50    1.50    --   40.91 -37.00 -30.00  152
 15  \w    -13.00  77.00   0.50    1.50    --   40.91-104.00-150.00  180
 16  \w    -32.00  63.00   0.50    1.50    --   40.91 -12.00-150.00  190
 17  \w    -23.00  71.00   0.50    1.50    --   40.91 -91.00   0.00  188
 18  \w     29.00 105.00   0.50    1.50    --   40.91  37.00 150.00  152
 19  \w     32.00 109.00   0.50    5.50    --   96.59-117.00   0.00  154
 20  \w     31.00 124.00   0.50    5.50    --   96.59 -86.00 120.00  186
 21  \w     31.00 106.00   0.50    5.50    --   96.59 -33.00  60.00  150
 22  \w     88.00 157.00   0.50    5.50    --   96.59  25.00 -90.00  138
 23  \w     31.00 124.00   0.50    5.50    --   96.59 -86.00 -60.00  186
 24  \w     83.00 157.00   0.50    5.50    --   96.59  17.00-120.00  148
 25  \w     81.00 157.00   0.50    5.50    --   96.59  50.00 -60.00  152
 26  \w     26.00 110.00   0.50    5.50    --   96.59 -17.00 -60.00  168
 27  \w     81.00 157.00   0.50    5.50    --   96.59 117.00-150.00  152
 28  \w     33.00 115.00   0.50    5.50    --   96.59 -59.00 150.00  164
 29  \w     83.00 157.00   0.50    5.50    --   96.59  77.00 120.00  148
 30  \w     33.00 118.00   0.50    5.50    --   96.59 -68.00 -30.00  170
 31  \w     32.00 109.00   0.50    5.50    --   96.59-117.00  90.00  154
 32  \w     34.00 110.00   0.50    5.50    --   96.59 -42.00 150.00  152
 33  \w     81.00 157.00   0.50    5.50    --   96.59  50.00  90.00  152
 34  \w     31.00 106.00   0.50    5.50    --   96.59 -33.00 120.00  150
 35  \w     31.00 124.00   0.50    5.50    --   96.59 -86.00-180.00  186
 36  \w     84.00 157.00   0.50    5.50    --   96.59  96.00  90.00  146
 37  \w     33.00 118.00   0.50    5.50    --   96.59 -68.00 120.00  170
 38  \w     88.00 157.00   0.50    5.50    --   96.59  25.00-180.00  138
 39  \w     34.00 110.00   0.50    5.50    --   96.59 -42.00 -60.00  152
 40  \w   -104.00 -21.00   0.50    1.50    --  -40.91 -63.00   0.00  166
 41  \w   -104.00 -25.00   0.50    1.50    --  -40.91 -50.00  30.00  158
 42  \w   -104.00 -21.00   0.50    1.50    --  -40.91 -63.00 -60.00  166
 43  \w   -104.00 -21.00   0.50    1.50    --  -40.91 -63.00 150.00  166
 44  \w   -104.00 -21.00   0.50    1.50    --  -40.91 -63.00  90.00  166
 45  \w   -104.00 -21.00   0.50    1.50    --  -40.91 -63.00-150.00  166
 46  \w   -104.00 -21.00   0.50    1.50    --  -40.91 -63.00  30.00  166
 47  \w   -104.00 -21.00   0.50    1.50    --  -40.91 -63.00 -90.00  166
 48  \w   -104.00 -21.00   0.50    1.50    --  -40.91 -63.00 -30.00  166
 49  \w   -104.00 -21.00   0.50    1.50    --  -40.91 -63.00  60.00  166
 50  \w   -104.00 -21.00   0.50    1.50    --  -40.91 -63.00-180.00  166
 51  \w   -104.00 -21.00   0.50    1.50    --  -40.91 -63.00 120.00  166
 52  \w     21.00 105.00   0.50    1.50    --   40.91  63.00 -60.00  168
;
_diffrn_measurement_device 'four-circle diffractometer'
_diffrn_measurement_device_type 'SuperNova, Single source at offset/far, HyPix3000'
_diffrn_measurement_method '\w scans'
_diffrn_orient_matrix_type 'CrysAlisPro convention (1999,Acta A55,543-557)'
_diffrn_orient_matrix_UB_11 0.0734253000
_diffrn_orient_matrix_UB_12 0.0434765000
_diffrn_orient_matrix_UB_13 0.1328862000
_diffrn_orient_matrix_UB_21 0.0350690000
_diffrn_orient_matrix_UB_22 0.1353780000
_diffrn_orient_matrix_UB_23 0.0085930000
_diffrn_orient_matrix_UB_31 -0.1906304000
_diffrn_orient_matrix_UB_32 -0.0119518000
_diffrn_orient_matrix_UB_33 0.0005835000
_diffrn_radiation_monochromator mirror
_diffrn_radiation_probe x-ray
_diffrn_radiation_type 'Cu K\a'
_diffrn_radiation_wavelength 1.54184
_diffrn_reflns_av_R_equivalents 0.0546
_diffrn_reflns_av_unetI/netI 0.0384
_diffrn_reflns_Laue_measured_fraction_full 0.998
_diffrn_reflns_Laue_measured_fraction_max 0.991
_diffrn_reflns_limit_h_max 6
_diffrn_reflns_limit_h_min -9
_diffrn_reflns_limit_k_max 14
_diffrn_reflns_limit_k_min -14
_diffrn_reflns_limit_l_max 15
_diffrn_reflns_limit_l_min -14
_diffrn_reflns_number 16928
_diffrn_reflns_point_group_measured_fraction_full 0.998
_diffrn_reflns_point_group_measured_fraction_max 0.991
_diffrn_reflns_theta_full 67.684
_diffrn_reflns_theta_max 68.608
_diffrn_reflns_theta_min 3.821
_diffrn_source 'micro-focus sealed X-ray tube'
_diffrn_source_type 'SuperNova (Cu) X-ray Source'
_exptl_absorpt_coefficient_mu 7.027
_exptl_absorpt_correction_T_max 0.743
_exptl_absorpt_correction_T_min 0.397
_exptl_absorpt_correction_type analytical
_exptl_absorpt_process_details
;
CrysAlisPro 1.171.40.81a (Rigaku Oxford Diffraction, 2020)
Analytical numeric absorption correction using a multifaceted crystal
model based on expressions derived by R.C. Clark & J.S. Reid.
(Clark, R. C. & Reid, J. S. (1995). Acta Cryst. A51, 887-897)
Empirical absorption correction using spherical harmonics,
implemented in SCALE3 ABSPACK scaling algorithm.
;
_exptl_crystal_colour black
_exptl_crystal_colour_primary black
_exptl_crystal_density_diffrn 1.610
_exptl_crystal_description block
_exptl_crystal_F_000 546
_exptl_crystal_size_max 0.177
_exptl_crystal_size_mid 0.128
_exptl_crystal_size_min 0.048
_refine_diff_density_max 1.000
_refine_diff_density_min -0.682
_refine_diff_density_rms 0.090
_refine_ls_extinction_method none
_refine_ls_goodness_of_fit_ref 1.045
_refine_ls_hydrogen_treatment constr
_refine_ls_matrix_type full
_refine_ls_number_parameters 318
_refine_ls_number_reflns 4030
_refine_ls_number_restraints 36
_refine_ls_restrained_S_all 1.055
_refine_ls_R_factor_all 0.0813
_refine_ls_R_factor_gt 0.0755
_refine_ls_shift/su_max 0.000
_refine_ls_shift/su_mean 0.000
_refine_ls_structure_factor_coef Fsqd
_refine_ls_weighting_details 'w=1/[\s^2^(Fo^2^)+(0.1190P)^2^+2.2868P] where P=(Fo^2^+2Fc^2^)/3'
_refine_ls_weighting_scheme calc
_refine_ls_wR_factor_gt 0.2066
_refine_ls_wR_factor_ref 0.2119
_reflns_Friedel_coverage 0.000
_reflns_number_gt 3594
_reflns_number_total 4030
_reflns_threshold_expression 'I > 2\s(I)'
_cod_data_source_file d1ce00480h2.cif
_cod_data_source_block rdt117b-150k-new
_cod_depositor_comments 'Adding full bibliography for 7242858--7242861.cif.'
_cod_database_code 7242860
_shelx_shelxl_version_number 2016/4
_chemical_oxdiff_formula C24H14ClFeN3O6
_shelx_space_group_comment
;
The symmetry employed for this shelxl refinement is uniquely defined
by the following loop, which should always be used as a source of
symmetry information in preference to the above space-group names.
They are only intended as comments.
;
_reflns_odcompleteness_completeness 99.87
_reflns_odcompleteness_iscentric 1
_reflns_odcompleteness_theta 66.97
_olex2_refinement_description
;
1. Fixed Uiso
 At 1.2 times of:
  All C(H) groups
 At 1.5 times of:
  All C(H,H,H) groups, All O(H) groups
2. Rigid body (RIGU) restrains
 N3, C18, C19, C20, C21, C22
 with sigma for 1-2 distances of 0.001 and sigma for 1-3 distances of 0.001
3.a Aromatic/amide H refined with riding coordinates:
 C1(H1), C2(H2), C3(H3), C5(H5), C6(H6), C7(H7), C10(H10), C12(H12), C14(H14),
 C15(H15), C19(H19), C20(H20), C21(H21)
3.b Idealised Me refined as rotating group:
 C24(H24A,H24B,H24C)
3.c Idealised tetrahedral OH refined as rotating group:
 O6(H6A)
;
_olex2_submission_special_instructions 'No special instructions were received'
_oxdiff_exptl_absorpt_empirical_details
;
Empirical correction (ABSPACK) includes:
- Absorption correction using spherical harmonics
- Frame scaling
;
_oxdiff_exptl_absorpt_empirical_full_max 2.242
_oxdiff_exptl_absorpt_empirical_full_min 0.581

loop_
_space_group_symop_operation_xyz
'x, y, z'
'-x, -y, -z'

loop_
_atom_site_label
_atom_site_type_symbol
_atom_site_fract_x
_atom_site_fract_y
_atom_site_fract_z
_atom_site_U_iso_or_equiv
_atom_site_adp_type
_atom_site_occupancy
_atom_site_site_symmetry_order
_atom_site_calc_flag
_atom_site_refinement_flags_posn
_atom_site_refinement_flags_adp
_atom_site_refinement_flags_occupancy
_atom_site_disorder_assembly
_atom_site_disorder_group
Fe1 Fe 0.77329(10) 0.70726(6) 0.30657(6) 0.0405(3) Uani 1 1 d . . . . .
Cl1 Cl 1.2967(2) 1.26128(13) 0.25162(16) 0.0726(5) Uani 1 1 d . . . . .
O1 O 0.8116(6) 0.7894(4) 0.2046(3) 0.0728(13) Uani 1 1 d . . . . .
O2 O 0.6431(7) 0.8070(4) 0.3770(3) 0.0678(12) Uani 1 1 d . . . . .
O3 O 0.3753(11) 0.8161(10) 0.3785(5) 0.161(4) Uani 1 1 d . . . . .
O4 O 0.7835(6) 0.5484(4) 0.1991(4) 0.0634(11) Uani 1 1 d . . . . .
O5 O 0.6228(12) 0.3649(5) 0.0574(4) 0.126(3) Uani 1 1 d . . . . .
N1 N 0.8155(5) 0.6298(4) 0.4392(3) 0.0416(9) Uani 1 1 d . . . . .
N2 N 1.0270(5) 0.8281(3) 0.4267(3) 0.0402(8) Uani 1 1 d . . . . .
N3 N 0.5090(5) 0.5965(4) 0.2162(3) 0.0445(8) Uani 1 1 d . . . . .
C1 C 0.7056(8) 0.5272(5) 0.4379(5) 0.0504(12) Uani 1 1 d . . . . .
H1 H 0.596645 0.484976 0.376211 0.061 Uiso 1 1 calc R U . . .
C2 C 0.7473(9) 0.4800(6) 0.5258(6) 0.0594(14) Uani 1 1 d . . . . .
H2 H 0.667738 0.407297 0.521901 0.071 Uiso 1 1 calc R U . . .
C3 C 0.9062(9) 0.5422(5) 0.6175(5) 0.0570(14) Uani 1 1 d . . . . .
H3 H 0.935917 0.511390 0.676119 0.068 Uiso 1 1 calc R U . . .
C4 C 1.0251(8) 0.6529(5) 0.6232(4) 0.0480(12) Uani 1 1 d . . . . .
C5 C 1.1901(9) 0.7227(6) 0.7143(5) 0.0623(16) Uani 1 1 d . . . . .
H5 H 1.224062 0.698175 0.776814 0.075 Uiso 1 1 calc R U . . .
C6 C 1.3005(10) 0.8263(6) 0.7114(5) 0.0691(17) Uani 1 1 d . . . . .
H6 H 1.409074 0.872449 0.772660 0.083 Uiso 1 1 calc R U . . .
C7 C 1.2528(8) 0.8652(5) 0.6164(5) 0.0583(14) Uani 1 1 d . . . . .
H7 H 1.330967 0.935256 0.615081 0.070 Uiso 1 1 calc R U . . .
C8 C 1.0918(7) 0.7995(4) 0.5269(4) 0.0430(10) Uani 1 1 d . . . . .
C9 C 0.9764(7) 0.6934(4) 0.5302(4) 0.0420(10) Uani 1 1 d . . . . .
C10 C 1.1204(6) 0.9248(4) 0.4160(4) 0.0370(9) Uani 1 1 d . . . . .
H10 H 1.229635 0.973020 0.475961 0.044 Uiso 1 1 calc R U . . .
C11 C 1.0741(6) 0.9659(4) 0.3215(4) 0.0374(9) Uani 1 1 d . . . . .
C12 C 1.1912(7) 1.0784(4) 0.3291(4) 0.0450(11) Uani 1 1 d . . . . .
H12 H 1.296178 1.122763 0.393567 0.054 Uiso 1 1 calc R U . . .
C13 C 1.1501(7) 1.1222(4) 0.2416(5) 0.0483(12) Uani 1 1 d . . . . .
C14 C 0.9948(8) 1.0592(5) 0.1449(5) 0.0510(12) Uani 1 1 d . . . . .
H14 H 0.968124 1.092118 0.087615 0.061 Uiso 1 1 calc R U . . .
C15 C 0.8802(8) 0.9482(5) 0.1334(5) 0.0601(14) Uani 1 1 d . . . . .
H15 H 0.776724 0.905617 0.067643 0.072 Uiso 1 1 calc R U . . .
C16 C 0.9172(7) 0.8977(5) 0.2203(4) 0.0488(12) Uani 1 1 d . . . . .
C17 C 0.4732(12) 0.7667(8) 0.3406(6) 0.081(2) Uani 1 1 d . . . . .
C18 C 0.3861(7) 0.6436(7) 0.2402(5) 0.0638(13) Uani 1 1 d . . . . .
C19 C 0.2077(9) 0.5822(10) 0.1782(8) 0.0913(19) Uani 1 1 d . . . . .
H19 H 0.122099 0.616626 0.191757 0.110 Uiso 1 1 calc R U . . .
C20 C 0.1607(11) 0.4727(9) 0.0988(8) 0.102(2) Uani 1 1 d . . . . .
H20 H 0.038582 0.427033 0.060978 0.123 Uiso 1 1 calc R U . . .
C21 C 0.2869(12) 0.4185(7) 0.0662(6) 0.0899(19) Uani 1 1 d . . . . .
H21 H 0.250361 0.342744 0.006438 0.108 Uiso 1 1 calc R U . . .
C22 C 0.4713(9) 0.4898(5) 0.1325(5) 0.0602(12) Uani 1 1 d . . . . .
C23 C 0.6342(11) 0.4618(5) 0.1260(5) 0.0698(19) Uani 1 1 d . . . . .
O6 O 0.2034(8) 0.7781(6) 0.0193(6) 0.1080(19) Uani 1 1 d . . . . .
H6A H 0.246168 0.728959 -0.011104 0.162 Uiso 1 1 calc R U . . .
C24 C 0.3366(12) 0.8795(7) 0.0996(9) 0.108(3) Uani 1 1 d . . . . .
H24A H 0.404482 0.921564 0.063020 0.163 Uiso 1 1 calc R U . . .
H24B H 0.414105 0.856024 0.153234 0.163 Uiso 1 1 calc R U . . .
H24C H 0.286670 0.933589 0.140216 0.163 Uiso 1 1 calc R U . . .

loop_
_atom_site_aniso_label
_atom_site_aniso_U_11
_atom_site_aniso_U_22
_atom_site_aniso_U_33
_atom_site_aniso_U_23
_atom_site_aniso_U_13
_atom_site_aniso_U_12
Fe1 0.0428(4) 0.0341(4) 0.0397(4) 0.0120(3) 0.0113(3) 0.0108(3)
Cl1 0.0808(10) 0.0481(8) 0.0921(11) 0.0333(8) 0.0388(9) 0.0103(7)
O1 0.070(3) 0.060(2) 0.052(2) 0.0270(19) -0.0061(19) -0.014(2)
O2 0.087(3) 0.071(3) 0.047(2) 0.0084(19) 0.016(2) 0.054(2)
O3 0.191(7) 0.311(11) 0.094(4) 0.087(6) 0.090(5) 0.219(8)
O4 0.082(3) 0.083(3) 0.059(2) 0.033(2) 0.041(2) 0.060(3)
O5 0.274(9) 0.071(3) 0.051(3) 0.018(2) 0.048(4) 0.105(5)
N1 0.048(2) 0.038(2) 0.044(2) 0.0147(17) 0.0210(17) 0.0204(17)
N2 0.045(2) 0.036(2) 0.038(2) 0.0109(16) 0.0130(16) 0.0158(16)
N3 0.0388(18) 0.0480(19) 0.0425(19) 0.0193(14) 0.0131(15) 0.0065(15)
C1 0.058(3) 0.043(3) 0.060(3) 0.022(2) 0.030(3) 0.020(2)
C2 0.078(4) 0.052(3) 0.073(4) 0.035(3) 0.046(3) 0.032(3)
C3 0.084(4) 0.062(3) 0.060(3) 0.036(3) 0.044(3) 0.047(3)
C4 0.068(3) 0.052(3) 0.044(3) 0.022(2) 0.029(2) 0.038(3)
C5 0.091(4) 0.067(4) 0.042(3) 0.022(3) 0.022(3) 0.049(3)
C6 0.078(4) 0.063(4) 0.050(3) 0.015(3) 0.000(3) 0.030(3)
C7 0.063(3) 0.047(3) 0.052(3) 0.016(2) 0.005(3) 0.016(3)
C8 0.051(3) 0.038(2) 0.040(2) 0.0113(19) 0.015(2) 0.021(2)
C9 0.053(3) 0.041(2) 0.041(2) 0.015(2) 0.022(2) 0.025(2)
C10 0.038(2) 0.035(2) 0.035(2) 0.0064(18) 0.0121(18) 0.0159(18)
C11 0.045(2) 0.030(2) 0.040(2) 0.0090(18) 0.0205(19) 0.0162(18)
C12 0.048(3) 0.033(2) 0.049(3) 0.008(2) 0.019(2) 0.013(2)
C13 0.057(3) 0.035(2) 0.058(3) 0.014(2) 0.030(2) 0.019(2)
C14 0.064(3) 0.046(3) 0.054(3) 0.025(2) 0.026(3) 0.024(2)
C15 0.063(3) 0.056(3) 0.051(3) 0.025(3) 0.010(3) 0.008(3)
C16 0.058(3) 0.038(2) 0.044(3) 0.016(2) 0.013(2) 0.012(2)
C17 0.112(6) 0.126(6) 0.051(3) 0.039(4) 0.050(4) 0.085(5)
C18 0.044(2) 0.106(4) 0.063(3) 0.049(3) 0.0267(19) 0.033(2)
C19 0.043(2) 0.141(5) 0.100(4) 0.075(3) 0.020(2) 0.020(3)
C20 0.066(3) 0.119(4) 0.102(4) 0.075(3) 0.010(3) -0.018(3)
C21 0.104(4) 0.066(3) 0.053(3) 0.030(3) -0.006(2) -0.021(3)
C22 0.085(3) 0.040(2) 0.039(2) 0.0195(16) 0.011(2) 0.002(2)
C23 0.127(6) 0.047(3) 0.035(3) 0.014(2) 0.021(3) 0.041(4)
O6 0.096(4) 0.088(4) 0.119(5) 0.023(4) 0.029(4) 0.025(3)
C24 0.083(5) 0.055(4) 0.133(8) -0.009(4) -0.002(5) 0.028(4)

loop_
_atom_type_symbol
_atom_type_description
_atom_type_scat_dispersion_real
_atom_type_scat_dispersion_imag
_atom_type_scat_source
C C 0.0181 0.0091 'International Tables Vol C Tables 4.2.6.8 and 6.1.1.4'
H H 0.0000 0.0000 'International Tables Vol C Tables 4.2.6.8 and 6.1.1.4'
Cl Cl 0.3639 0.7018 'International Tables Vol C Tables 4.2.6.8 and 6.1.1.4'
Fe Fe -1.1336 3.1974 'International Tables Vol C Tables 4.2.6.8 and 6.1.1.4'
N N 0.0311 0.0180 'International Tables Vol C Tables 4.2.6.8 and 6.1.1.4'
O O 0.0492 0.0322 'International Tables Vol C Tables 4.2.6.8 and 6.1.1.4'

loop_
_exptl_crystal_face_index_h
_exptl_crystal_face_index_k
_exptl_crystal_face_index_l
_exptl_crystal_face_perp_dist
5 -2 -2 0.0874
-5 1 2 0.0778
0 -5 2 0.0548
0 5 -2 0.0734
0 0 -1 0.0426
0 0 1 0.0056
0 3 -5 0.0577
0 -3 -5 0.0430

loop_
_geom_angle_atom_site_label_1
_geom_angle_atom_site_label_2
_geom_angle_atom_site_label_3
_geom_angle
_geom_angle_site_symmetry_1
_geom_angle_site_symmetry_3
_geom_angle_publ_flag
O1 Fe1 O2 97.0(2) . . ?
O1 Fe1 O4 90.84(19) . . ?
O1 Fe1 N1 162.87(18) . . ?
O1 Fe1 N2 88.11(16) . . ?
O1 Fe1 N3 99.74(17) . . ?
O2 Fe1 O4 152.7(2) . . ?
O2 Fe1 N1 92.61(16) . . ?
O2 Fe1 N2 93.63(17) . . ?
O2 Fe1 N3 77.50(19) . . ?
O4 Fe1 N1 86.99(15) . . ?
O4 Fe1 N2 112.84(17) . . ?
N2 Fe1 N1 77.14(15) . . ?
N3 Fe1 O4 75.36(18) . . ?
N3 Fe1 N1 96.15(16) . . ?
N3 Fe1 N2 168.75(16) . . ?
C16 O1 Fe1 133.0(4) . . ?
C17 O2 Fe1 120.1(4) . . ?
C23 O4 Fe1 119.1(4) . . ?
C1 N1 Fe1 126.2(4) . . ?
C1 N1 C9 119.3(4) . . ?
C9 N1 Fe1 114.5(3) . . ?
C8 N2 Fe1 115.7(3) . . ?
C10 N2 Fe1 124.1(3) . . ?
C10 N2 C8 120.2(4) . . ?
C18 N3 Fe1 116.3(4) . . ?
C22 N3 Fe1 118.8(4) . . ?
C22 N3 C18 124.6(5) . . ?
N1 C1 H1 118.7 . . ?
N1 C1 C2 122.5(5) . . ?
C2 C1 H1 118.7 . . ?
C1 C2 H2 120.4 . . ?
C3 C2 C1 119.2(5) . . ?
C3 C2 H2 120.4 . . ?
C2 C3 H3 120.0 . . ?
C2 C3 C4 120.0(5) . . ?
C4 C3 H3 120.0 . . ?
C3 C4 C9 117.8(5) . . ?
C5 C4 C3 123.6(5) . . ?
C5 C4 C9 118.6(5) . . ?
C4 C5 H5 119.9 . . ?
C6 C5 C4 120.1(5) . . ?
C6 C5 H5 119.9 . . ?
C5 C6 H6 119.5 . . ?
C5 C6 C7 121.1(6) . . ?
C7 C6 H6 119.5 . . ?
C6 C7 H7 120.0 . . ?
C8 C7 C6 120.0(6) . . ?
C8 C7 H7 120.0 . . ?
C7 C8 N2 125.9(5) . . ?
C7 C8 C9 119.1(5) . . ?
C9 C8 N2 115.0(4) . . ?
N1 C9 C4 121.3(5) . . ?
N1 C9 C8 117.7(4) . . ?
C8 C9 C4 121.1(5) . . ?
N2 C10 H10 116.6 . . ?
N2 C10 C11 126.9(4) . . ?
C11 C10 H10 116.6 . . ?
C12 C11 C10 118.1(4) . . ?
C12 C11 C16 118.9(4) . . ?
C16 C11 C10 123.0(4) . . ?
C11 C12 H12 120.0 . . ?
C13 C12 C11 119.9(5) . . ?
C13 C12 H12 120.0 . . ?
C12 C13 Cl1 119.5(4) . . ?
C12 C13 C14 121.6(5) . . ?
C14 C13 Cl1 118.8(4) . . ?
C13 C14 H14 120.0 . . ?
C15 C14 C13 120.0(5) . . ?
C15 C14 H14 120.0 . . ?
C14 C15 H15 119.6 . . ?
C14 C15 C16 120.8(5) . . ?
C16 C15 H15 119.6 . . ?
O1 C16 C11 121.7(4) . . ?
O1 C16 C15 119.6(5) . . ?
C15 C16 C11 118.7(5) . . ?
O2 C17 C18 114.3(5) . . ?
O3 C17 O2 127.2(9) . . ?
O3 C17 C18 118.5(9) . . ?
N3 C18 C17 111.5(5) . . ?
N3 C18 C19 120.9(7) . . ?
C19 C18 C17 127.6(7) . . ?
C18 C19 H19 121.2 . . ?
C20 C19 C18 117.6(9) . . ?
C20 C19 H19 121.2 . . ?
C19 C20 H20 118.0 . . ?
C19 C20 C21 124.0(7) . . ?
C21 C20 H20 118.0 . . ?
C20 C21 H21 122.5 . . ?
C22 C21 C20 115.0(7) . . ?
C22 C21 H21 122.5 . . ?
N3 C22 C21 117.7(7) . . ?
N3 C22 C23 112.6(5) . . ?
C21 C22 C23 129.7(7) . . ?
O4 C23 C22 113.9(5) . . ?
O5 C23 O4 125.2(8) . . ?
O5 C23 C22 120.9(8) . . ?
C24 O6 H6A 109.5 . . ?
O6 C24 H24A 109.5 . . ?
O6 C24 H24B 109.5 . . ?
O6 C24 H24C 109.5 . . ?
H24A C24 H24B 109.5 . . ?
H24A C24 H24C 109.5 . . ?
H24B C24 H24C 109.5 . . ?

loop_
_geom_bond_atom_site_label_1
_geom_bond_atom_site_label_2
_geom_bond_distance
_geom_bond_site_symmetry_2
_geom_bond_publ_flag
Fe1 O1 1.891(4) . ?
Fe1 O2 1.987(4) . ?
Fe1 O4 2.058(4) . ?
Fe1 N1 2.149(4) . ?
Fe1 N2 2.096(4) . ?
Fe1 N3 2.052(4) . ?
Cl1 C13 1.746(5) . ?
O1 C16 1.297(6) . ?
O2 C17 1.264(9) . ?
O3 C17 1.233(8) . ?
O4 C23 1.298(8) . ?
O5 C23 1.214(7) . ?
N1 C1 1.325(7) . ?
N1 C9 1.374(6) . ?
N2 C8 1.426(6) . ?
N2 C10 1.287(6) . ?
N3 C18 1.336(7) . ?
N3 C22 1.326(7) . ?
C1 H1 0.9300 . ?
C1 C2 1.401(8) . ?
C2 H2 0.9300 . ?
C2 C3 1.367(9) . ?
C3 H3 0.9300 . ?
C3 C4 1.410(8) . ?
C4 C5 1.402(9) . ?
C4 C9 1.410(7) . ?
C5 H5 0.9300 . ?
C5 C6 1.361(10) . ?
C6 H6 0.9300 . ?
C6 C7 1.420(8) . ?
C7 H7 0.9300 . ?
C7 C8 1.368(7) . ?
C8 C9 1.404(7) . ?
C10 H10 0.9300 . ?
C10 C11 1.429(6) . ?
C11 C12 1.409(7) . ?
C11 C16 1.424(7) . ?
C12 H12 0.9300 . ?
C12 C13 1.368(8) . ?
C13 C14 1.382(8) . ?
C14 H14 0.9300 . ?
C14 C15 1.368(8) . ?
C15 H15 0.9300 . ?
C15 C16 1.412(7) . ?
C17 C18 1.515(11) . ?
C18 C19 1.359(9) . ?
C19 H19 0.9300 . ?
C19 C20 1.310(14) . ?
C20 H20 0.9300 . ?
C20 C21 1.445(14) . ?
C21 H21 0.9300 . ?
C21 C22 1.422(10) . ?
C22 C23 1.477(10) . ?
O6 H6A 0.8200 . ?
O6 C24 1.338(9) . ?
C24 H24A 0.9600 . ?
C24 H24B 0.9600 . ?
C24 H24C 0.9600 . ?

loop_
_geom_torsion_atom_site_label_1
_geom_torsion_atom_site_label_2
_geom_torsion_atom_site_label_3
_geom_torsion_atom_site_label_4
_geom_torsion
_geom_torsion_site_symmetry_1
_geom_torsion_site_symmetry_2
_geom_torsion_site_symmetry_3
_geom_torsion_site_symmetry_4
_geom_torsion_publ_flag
Fe1 O1 C16 C11 20.9(9) . . . . ?
Fe1 O1 C16 C15 -161.4(5) . . . . ?
Fe1 O2 C17 O3 177.2(7) . . . . ?
Fe1 O2 C17 C18 -2.1(8) . . . . ?
Fe1 O4 C23 O5 179.1(5) . . . . ?
Fe1 O4 C23 C22 -1.3(6) . . . . ?
Fe1 N1 C1 C2 177.1(4) . . . . ?
Fe1 N1 C9 C4 -179.0(3) . . . . ?
Fe1 N1 C9 C8 0.3(5) . . . . ?
Fe1 N2 C8 C7 -179.9(4) . . . . ?
Fe1 N2 C8 C9 0.5(5) . . . . ?
Fe1 N2 C10 C11 -1.9(6) . . . . ?
Fe1 N3 C18 C17 -6.0(6) . . . . ?
Fe1 N3 C18 C19 174.3(5) . . . . ?
Fe1 N3 C22 C21 -176.0(4) . . . . ?
Fe1 N3 C22 C23 6.0(6) . . . . ?
Cl1 C13 C14 C15 178.2(5) . . . . ?
O2 Fe1 O1 C16 72.6(6) . . . . ?
O2 C17 C18 N3 5.3(8) . . . . ?
O2 C17 C18 C19 -175.0(6) . . . . ?
O3 C17 C18 N3 -174.1(7) . . . . ?
O3 C17 C18 C19 5.6(11) . . . . ?
O4 Fe1 O1 C16 -133.7(6) . . . . ?
N1 Fe1 O1 C16 -51.2(10) . . . . ?
N1 C1 C2 C3 0.7(8) . . . . ?
N2 Fe1 O1 C16 -20.9(6) . . . . ?
N2 C8 C9 N1 -0.5(6) . . . . ?
N2 C8 C9 C4 178.8(4) . . . . ?
N2 C10 C11 C12 176.7(4) . . . . ?
N2 C10 C11 C16 -4.1(7) . . . . ?
N3 Fe1 O1 C16 151.0(6) . . . . ?
N3 C18 C19 C20 3.6(10) . . . . ?
N3 C22 C23 O4 -2.9(7) . . . . ?
N3 C22 C23 O5 176.7(5) . . . . ?
C1 N1 C9 C4 -1.2(7) . . . . ?
C1 N1 C9 C8 178.1(4) . . . . ?
C1 C2 C3 C4 0.6(8) . . . . ?
C2 C3 C4 C5 179.6(5) . . . . ?
C2 C3 C4 C9 -2.1(7) . . . . ?
C3 C4 C5 C6 177.6(5) . . . . ?
C3 C4 C9 N1 2.4(7) . . . . ?
C3 C4 C9 C8 -176.8(4) . . . . ?
C4 C5 C6 C7 -0.7(10) . . . . ?
C5 C4 C9 N1 -179.2(4) . . . . ?
C5 C4 C9 C8 1.5(7) . . . . ?
C5 C6 C7 C8 1.3(10) . . . . ?
C6 C7 C8 N2 179.9(5) . . . . ?
C6 C7 C8 C9 -0.5(8) . . . . ?
C7 C8 C9 N1 179.8(5) . . . . ?
C7 C8 C9 C4 -0.9(7) . . . . ?
C8 N2 C10 C11 -179.9(4) . . . . ?
C9 N1 C1 C2 -0.4(7) . . . . ?
C9 C4 C5 C6 -0.7(8) . . . . ?
C10 N2 C8 C7 -1.8(7) . . . . ?
C10 N2 C8 C9 178.6(4) . . . . ?
C10 C11 C12 C13 -178.8(4) . . . . ?
C10 C11 C16 O1 -4.3(8) . . . . ?
C10 C11 C16 C15 177.9(5) . . . . ?
C11 C12 C13 Cl1 -179.7(3) . . . . ?
C11 C12 C13 C14 0.4(7) . . . . ?
C12 C11 C16 O1 174.8(5) . . . . ?
C12 C11 C16 C15 -2.9(8) . . . . ?
C12 C13 C14 C15 -1.9(8) . . . . ?
C13 C14 C15 C16 0.9(9) . . . . ?
C14 C15 C16 O1 -176.3(6) . . . . ?
C14 C15 C16 C11 1.5(9) . . . . ?
C16 C11 C12 C13 2.0(7) . . . . ?
C17 C18 C19 C20 -176.1(7) . . . . ?
C18 N3 C22 C21 -2.2(8) . . . . ?
C18 N3 C22 C23 179.8(5) . . . . ?
C18 C19 C20 C21 -5.8(12) . . . . ?
C19 C20 C21 C22 3.9(11) . . . . ?
C20 C21 C22 N3 0.2(8) . . . . ?
C20 C21 C22 C23 177.9(6) . . . . ?
C21 C22 C23 O4 179.3(5) . . . . ?
C21 C22 C23 O5 -1.0(10) . . . . ?
C22 N3 C18 C17 -179.9(5) . . . . ?
C22 N3 C18 C19 0.4(9) . . . . ?

loop_
_exptl_oxdiff_crystal_face_indexfrac_h
_exptl_oxdiff_crystal_face_indexfrac_k
_exptl_oxdiff_crystal_face_indexfrac_l
_exptl_oxdiff_crystal_face_x
_exptl_oxdiff_crystal_face_y
_exptl_oxdiff_crystal_face_z
5.0090 -2.0317 -1.9863 0.0155 -0.1164 -0.9317
-5.0116 1.0344 1.9831 -0.0595 -0.0187 0.9442
-0.0161 -4.9957 1.9834 0.0452 -0.6598 0.0639
0.0161 4.9957 -1.9834 -0.0452 0.6598 -0.0639
0.0015 0.0048 -0.9996 -0.1325 -0.0079 -0.0009
-0.0015 -0.0048 0.9996 0.1325 0.0079 0.0009
0.0155 3.0158 -4.9886 -0.5307 0.3659 -0.0419
-0.0002 -2.9675 -5.0076 -0.7945 -0.4448 0.0326
